data_1568891
loop_
_publ_author_name
'Zhou, Wei'
'Docherty, Scott R.'
'Ehinger, Christian'
'Zhou, Xiaoyu'
'Cop&#xe9;ret, Christophe'

_publ_section_title
;
 The promotional role of Mn in CO<sub>2</sub> hydrogenation over Rh-based
 catalysts from a surface organometallic chemistry approach.
;
_journal_issue 20
_journal_name_full 'Chemical science'
_journal_page_first 5379
_journal_page_last 5385
_journal_paper_doi 10.1039/d3sc01163a
_journal_volume 14
_journal_year 2023
_chemical_formula_moiety 'C16 H29 N2 Rh'
_chemical_formula_sum 'C16 H29 N2 Rh'
_chemical_formula_weight 352.32
_chemical_properties_physical Air-sensitive,Moisture-sensitive
_space_group_crystal_system orthorhombic
_space_group_IT_number 61
_space_group_name_Hall '-P 2ac 2ab'
_space_group_name_H-M_alt 'P b c a'
_atom_sites_solution_hydrogens geom
_atom_sites_solution_primary dual
_audit_block_doi 10.5517/ccdc.csd.cc2f3d65
_audit_creation_date 2023-01-23
_audit_creation_method
;
Olex2 1.3
(compiled 2020.11.12 svn.r5f609507 for OlexSys, GUI svn.r6408)
;
_audit_update_record
;
2023-01-23 deposited with the CCDC.	2023-04-14 downloaded from the CCDC.
;
_cell_angle_alpha 90
_cell_angle_beta 90
_cell_angle_gamma 90
_cell_formula_units_Z 8
_cell_length_a 10.7527(4)
_cell_length_b 10.0218(3)
_cell_length_c 30.3983(11)
_cell_measurement_reflns_used 14911
_cell_measurement_temperature 230.00(10)
_cell_measurement_theta_max 79.8400
_cell_measurement_theta_min 2.8370
_cell_volume 3275.8(2)
_computing_cell_refinement 'CrysAlisPro 1.171.41.121a (Rigaku OD, 2021)'
_computing_data_collection 'CrysAlisPro 1.171.41.121a (Rigaku OD, 2021)'
_computing_data_reduction 'CrysAlisPro 1.171.41.121a (Rigaku OD, 2021)'
_computing_molecular_graphics 'Olex2 1.3 (Dolomanov et al., 2009)'
_computing_publication_material 'Olex2 1.3 (Dolomanov et al., 2009)'
_computing_structure_refinement 'SHELXL 2018/3 (Sheldrick, 2015)'
_computing_structure_solution 'SHELXT  (Sheldrick, 2015)'
_diffrn_ambient_environment N~2~
_diffrn_ambient_temperature 230.00(10)
_diffrn_detector 'Hybrid Pixel Array Detector'
_diffrn_detector_area_resol_mean 10.0000
_diffrn_detector_type HyPix
_diffrn_measured_fraction_theta_full 1.000
_diffrn_measured_fraction_theta_max 0.988
_diffrn_measurement_details
;
List of Runs (angles in degrees, time in seconds):

  # Type    Start    End  Width  t~exp~   \w     \q     \k     \f   Frames
#--------------------------------------------------------------------------
  1  \w     93.00 169.00   0.50    1.01    --  113.25  77.00  90.00  152
  2  \w    131.00 171.00   0.50    1.01    --  113.25  95.00 127.00   80
  3  \w    104.00 165.00   0.50    1.01    --  113.25  15.00  90.00  122
  4  \w    102.00 178.00   0.50    1.01    --  113.25  45.00 -60.00  152
  5  \w    115.00 141.00   0.50    1.01    --  113.25  45.00-120.00   52
  6  \w    -27.00   2.00   0.50    0.25    --  -47.52  19.00-120.00   58
  7  \w    -50.00 -22.00   0.50    1.01    --  -91.75  45.00 -60.00   56
  8  \w    -47.00 -21.00   0.50    1.01    --  -91.75  45.00 -30.00   52
  9  \w    -66.00   7.00   0.50    0.25    --  -47.52  95.00 127.00  146
 10  \w    -74.00 -49.00   0.50    1.01    --  -91.75  95.00 127.00   50
 11  \w   -147.00-122.00   0.50    1.01    --  -91.75 -95.00  16.00   50
 12  \w   -113.00 -74.00   0.50    0.25    --  -47.52-125.00 150.00   78
 13  \w   -119.00 -73.00   0.50    0.25    --  -47.52-125.00-180.00   92
 14  \w   -113.00 -81.00   0.50    0.25    --  -47.52-125.00-120.00   64
 15  \w     43.00  69.00   0.50    1.01    --  113.25-125.00 150.00   52
 16  \w     85.00 110.00   0.50    1.01    --  113.25-125.00 150.00   50
 17  \w     42.00  67.00   0.50    1.01    --  113.25-125.00  30.00   50
 18  \w     63.00  99.00   0.50    1.01    --  113.25-125.00   0.00   72
 19  \w     42.00  84.00   0.50    1.01    --  113.25 -95.00  30.00   84
 20  \w     61.00  87.00   0.50    1.01    --  113.25 -95.00  16.00   52
 21  \w     42.00 105.00   0.50    1.01    --  113.25 -95.00 120.00  126
 22  \w     -5.00  75.00   0.50    0.25    --   47.52 -95.00  16.00  160
 23  \w     46.00  72.00   0.50    1.01    --  113.25-125.00-120.00   52
 24  \w     46.00  93.00   0.50    1.01    --  113.25 -77.00-150.00   94
 25  \w     42.00  70.00   0.50    1.01    --  113.25 -61.00-120.00   56
 26  \w     45.00  71.00   0.50    1.01    --  113.25 -61.00  30.00   52
 27  \w     58.00  84.00   0.50    1.01    --  113.25 -77.00  60.00   52
 28  \w     45.00  70.00   0.50    1.01    --  113.25 -61.00  90.00   50
 29  \w     42.00  67.00   0.50    1.01    --  113.25 -61.00  60.00   50
 30  \w     42.00  70.00   0.50    1.01    --  113.25 -61.00 -90.00   56
 31  \w     42.00  67.00   0.50    1.01    --  113.25 -61.00-150.00   50
;
_diffrn_measurement_device 'four-circle diffractometer'
_diffrn_measurement_device_type 'XtaLAB Synergy, Dualflex, HyPix'
_diffrn_measurement_method '\w scans'
_diffrn_orient_matrix_type 'CrysAlisPro convention (1999,Acta A55,543-557)'
_diffrn_orient_matrix_UB_11 -0.1371268000
_diffrn_orient_matrix_UB_12 0.0062808000
_diffrn_orient_matrix_UB_13 -0.0145738000
_diffrn_orient_matrix_UB_21 0.0356700000
_diffrn_orient_matrix_UB_22 -0.0607418000
_diffrn_orient_matrix_UB_23 -0.0448065000
_diffrn_orient_matrix_UB_31 -0.0216139000
_diffrn_orient_matrix_UB_32 -0.1410060000
_diffrn_orient_matrix_UB_33 0.0186639000
_diffrn_radiation_monochromator mirror
_diffrn_radiation_probe x-ray
_diffrn_radiation_type 'Cu K\a'
_diffrn_radiation_wavelength 1.54184
_diffrn_reflns_av_R_equivalents 0.0468
_diffrn_reflns_av_unetI/netI 0.0231
_diffrn_reflns_Laue_measured_fraction_full 1.000
_diffrn_reflns_Laue_measured_fraction_max 0.988
_diffrn_reflns_limit_h_max 13
_diffrn_reflns_limit_h_min -13
_diffrn_reflns_limit_k_max 11
_diffrn_reflns_limit_k_min -12
_diffrn_reflns_limit_l_max 38
_diffrn_reflns_limit_l_min -38
_diffrn_reflns_number 24606
_diffrn_reflns_point_group_measured_fraction_full 1.000
_diffrn_reflns_point_group_measured_fraction_max 0.988
_diffrn_reflns_theta_full 67.684
_diffrn_reflns_theta_max 80.135
_diffrn_reflns_theta_min 2.907
_diffrn_source 'micro-focus sealed X-ray tube'
_diffrn_source_type 'PhotonJet (Cu) X-ray Source'
_exptl_absorpt_coefficient_mu 8.329
_exptl_absorpt_correction_T_max 1.00000
_exptl_absorpt_correction_T_min 0.37840
_exptl_absorpt_correction_type multi-scan
_exptl_absorpt_process_details
;
CrysAlisPro 1.171.41.121a (Rigaku Oxford Diffraction, 2021)
Empirical absorption correction using spherical harmonics,
implemented in SCALE3 ABSPACK scaling algorithm.
;
_exptl_crystal_colour 'clear light yellow'
_exptl_crystal_colour_lustre clear
_exptl_crystal_colour_modifier light
_exptl_crystal_colour_primary yellow
_exptl_crystal_density_diffrn 1.429
_exptl_crystal_description block
_exptl_crystal_F_000 1472
_exptl_crystal_preparation 'Synthesis from salt metathesis'
_exptl_crystal_recrystallization_method 'Re-crystallisation from solvent: Pentane'
_exptl_crystal_size_max 0.24
_exptl_crystal_size_mid 0.23
_exptl_crystal_size_min 0.19
_refine_diff_density_max 0.771
_refine_diff_density_min -1.180
_refine_diff_density_rms 0.082
_refine_ls_extinction_coef 0.00112(7)
_refine_ls_extinction_expression Fc^*^=kFc[1+0.001xFc^2^\l^3^/sin(2\q)]^-1/4^
_refine_ls_extinction_method 'SHELXL-2018/3 (Sheldrick 2018)'
_refine_ls_goodness_of_fit_ref 1.043
_refine_ls_hydrogen_treatment constr
_refine_ls_matrix_type full
_refine_ls_number_parameters 199
_refine_ls_number_reflns 3541
_refine_ls_number_restraints 6
_refine_ls_restrained_S_all 1.043
_refine_ls_R_factor_all 0.0384
_refine_ls_R_factor_gt 0.0364
_refine_ls_shift/su_max 0.001
_refine_ls_shift/su_mean 0.000
_refine_ls_structure_factor_coef Fsqd
_refine_ls_weighting_details 'w=1/[\s^2^(Fo^2^)+(0.0519P)^2^+3.2090P] where P=(Fo^2^+2Fc^2^)/3'
_refine_ls_weighting_scheme calc
_refine_ls_wR_factor_gt 0.1018
_refine_ls_wR_factor_ref 0.1038
_reflns_Friedel_coverage 0.000
_reflns_number_gt 3204
_reflns_number_total 3541
_reflns_threshold_expression 'I > 2\s(I)'
_cod_data_source_file d3sc01163a2.cif
_cod_data_source_block mc075_auto
_cod_depositor_comments 'Adding full bibliography for 1568890--1568891.cif.'
_cod_database_code 1568891
_shelx_shelxl_version_number 2018/3
_chemical_oxdiff_formula 'Rh N C H'
_chemical_oxdiff_usercomment '230 K'
_shelx_space_group_comment
;
The symmetry employed for this shelxl refinement is uniquely defined
by the following loop, which should always be used as a source of
symmetry information in preference to the above space-group names.
They are only intended as comments.
;
_shelx_estimated_absorpt_t_max 0.301
_shelx_estimated_absorpt_t_min 0.240
_reflns_odcompleteness_completeness 99.97
_reflns_odcompleteness_iscentric 1
_reflns_odcompleteness_theta 74.33
_olex2_refinement_description
;
1. Fixed Uiso
 At 1.2 times of:
  All C(H) groups, All C(H,H) groups
 At 1.5 times of:
  All C(H,H,H) groups
2. Restrained distances
 C16A-C14 \\sim C16B-C14 \\sim C15A-C14 \\sim C15B-C14
 with sigma of 0.02
3. Others
 Sof(H14A)=Sof(C15A)=Sof(H15D)=Sof(H15E)=Sof(H15F)=Sof(C16A)=Sof(H16D)=
 Sof(H16E)=Sof(H16F)=1-FVAR(1)
 Sof(H14)=Sof(C15B)=Sof(H15A)=Sof(H15B)=Sof(H15C)=Sof(C16B)=Sof(H16A)=
 Sof(H16B)=Sof(H16C)=FVAR(1)
4.a Ternary CH refined with riding coordinates:
 C6(H6), C5(H5), C11(H11), C2(H2), C14(H14), C14(H14A), C1(H1)
4.b Secondary CH2 refined with riding coordinates:
 C4(H4A,H4B), C7(H7A,H7B), C3(H3A,H3B), C8(H8A,H8B)
4.c Idealised Me refined as rotating group:
 C12(H12A,H12B,H12C), C13(H13A,H13B,H13C), C10(H10A,H10B,H10C), C15B(H15A,H15B,
 H15C), C16B(H16A,H16B,H16C), C15A(H15D,H15E,H15F), C16A(H16D,H16E,H16F)
;
_olex2_date_sample_completion 2022-01-15
_olex2_date_sample_data_collection 2022-11-15
_olex2_date_sample_submission 2022-01-15
_olex2_exptl_crystal_mounting_method 'In perfluorinated oil'
_olex2_submission_original_sample_id MC075
_olex2_submission_special_instructions 'No special instructions were received'
_oxdiff_exptl_absorpt_empirical_details
;
Empirical correction (ABSPACK) includes:
- Absorption correction using spherical harmonics
- Frame scaling
;
_oxdiff_exptl_absorpt_empirical_full_max 1.778
_oxdiff_exptl_absorpt_empirical_full_min 0.571

loop_
_space_group_symop_operation_xyz
'x, y, z'
'-x+1/2, -y, z+1/2'
'-x, y+1/2, -z+1/2'
'x+1/2, -y+1/2, -z'
'-x, -y, -z'
'x-1/2, y, -z-1/2'
'x, -y-1/2, z-1/2'
'-x-1/2, y-1/2, z'

loop_
_atom_site_label
_atom_site_type_symbol
_atom_site_fract_x
_atom_site_fract_y
_atom_site_fract_z
_atom_site_U_iso_or_equiv
_atom_site_adp_type
_atom_site_occupancy
_atom_site_site_symmetry_order
_atom_site_calc_flag
_atom_site_refinement_flags_posn
_atom_site_refinement_flags_adp
_atom_site_refinement_flags_occupancy
_atom_site_disorder_assembly
_atom_site_disorder_group
Rh1 Rh 0.50066(2) 0.42419(2) 0.62247(2) 0.03864(12) Uani 1 1 d . . . . .
N1 N 0.3826(2) 0.2682(2) 0.60477(7) 0.0464(5) Uani 1 1 d . . . . .
N2 N 0.4340(3) 0.3032(2) 0.67349(8) 0.0660(8) Uani 1 1 d . . . . .
C6 C 0.4991(2) 0.5562(3) 0.56776(10) 0.0378(6) Uani 1 1 d . . . . .
H6 H 0.429084 0.541900 0.547155 0.045 Uiso 1 1 calc R U . . .
C5 C 0.5951(2) 0.4650(2) 0.56341(8) 0.0393(5) Uani 1 1 d . . . . .
H5 H 0.580820 0.397613 0.540129 0.047 Uiso 1 1 calc R U . . .
C11 C 0.3411(2) 0.1935(2) 0.56665(9) 0.0423(5) Uani 1 1 d . . . . .
H11 H 0.270178 0.136878 0.575748 0.051 Uiso 1 1 calc R U . . .
C12 C 0.2955(3) 0.2893(3) 0.53166(10) 0.0540(7) Uani 1 1 d . . . . .
H12A H 0.238501 0.352952 0.544761 0.081 Uiso 1 1 calc R U . . .
H12B H 0.252924 0.239820 0.508732 0.081 Uiso 1 1 calc R U . . .
H12C H 0.365756 0.336468 0.519080 0.081 Uiso 1 1 calc R U . . .
C9 C 0.3853(3) 0.2180(2) 0.64520(9) 0.0480(6) Uani 1 1 d . . . . .
C4 C 0.7308(2) 0.4951(3) 0.57157(10) 0.0548(7) Uani 1 1 d . . . . .
H4A H 0.761938 0.552342 0.547853 0.066 Uiso 1 1 calc R U . . .
H4B H 0.778078 0.411523 0.570786 0.066 Uiso 1 1 calc R U . . .
C7 C 0.5205(3) 0.7008(3) 0.58023(12) 0.0505(7) Uani 1 1 d . . . . .
H7A H 0.603534 0.728272 0.570526 0.061 Uiso 1 1 calc R U . . .
H7B H 0.459349 0.757040 0.565118 0.061 Uiso 1 1 calc R U . . .
C13 C 0.4414(3) 0.1031(3) 0.54803(13) 0.0636(8) Uani 1 1 d . . . . .
H13A H 0.513698 0.156017 0.540340 0.095 Uiso 1 1 calc R U . . .
H13B H 0.410055 0.058498 0.521967 0.095 Uiso 1 1 calc R U . . .
H13C H 0.464390 0.037049 0.569883 0.095 Uiso 1 1 calc R U . . .
C2 C 0.6553(4) 0.5286(3) 0.64925(10) 0.0635(9) Uani 1 1 d . . . . .
H2 H 0.689106 0.488405 0.676494 0.076 Uiso 1 1 calc R U . . .
C10 C 0.3351(3) 0.0830(3) 0.65764(12) 0.0610(8) Uani 1 1 d . . . . .
H10A H 0.274980 0.054330 0.635791 0.092 Uiso 1 1 calc R U . . .
H10B H 0.295023 0.088445 0.686175 0.092 Uiso 1 1 calc R U . . .
H10C H 0.402814 0.019231 0.658957 0.092 Uiso 1 1 calc R U . . .
C3 C 0.7534(3) 0.5637(3) 0.61534(11) 0.0633(8) Uani 1 1 d . . . . .
H3A H 0.835324 0.537689 0.626540 0.076 Uiso 1 1 calc R U . . .
H3B H 0.753832 0.660521 0.610875 0.076 Uiso 1 1 calc R U . . .
C14 C 0.4657(4) 0.2683(3) 0.71840(10) 0.0637(8) Uani 1 1 d D . . . .
H14 H 0.439198 0.175451 0.724379 0.076 Uiso 0.38(2) 1 calc R U P A 1
H14A H 0.406981 0.198339 0.728282 0.076 Uiso 0.62(2) 1 calc R U P A 2
C1 C 0.5464(4) 0.6025(3) 0.65559(10) 0.0648(9) Uani 1 1 d . . . . .
H1 H 0.517870 0.605238 0.686541 0.078 Uiso 1 1 calc R U . . .
C8 C 0.5093(4) 0.7214(4) 0.62936(13) 0.0698(12) Uani 1 1 d . . . . .
H8A H 0.561573 0.797091 0.637961 0.084 Uiso 1 1 calc R U . . .
H8B H 0.422957 0.744164 0.636423 0.084 Uiso 1 1 calc R U . . .
C15B C 0.384(2) 0.364(2) 0.7442(6) 0.119(7) Uani 0.38(2) 1 d D . P A 1
H15A H 0.408604 0.454822 0.737711 0.179 Uiso 0.38(2) 1 calc R U P A 1
H15B H 0.394461 0.346908 0.775454 0.179 Uiso 0.38(2) 1 calc R U P A 1
H15C H 0.298049 0.350483 0.736073 0.179 Uiso 0.38(2) 1 calc R U P A 1
C16B C 0.5999(11) 0.289(2) 0.7351(5) 0.093(6) Uani 0.38(2) 1 d D . P A 1
H16A H 0.657169 0.240405 0.716268 0.140 Uiso 0.38(2) 1 calc R U P A 1
H16B H 0.606733 0.255368 0.764978 0.140 Uiso 0.38(2) 1 calc R U P A 1
H16C H 0.620184 0.382949 0.734589 0.140 Uiso 0.38(2) 1 calc R U P A 1
C15A C 0.4501(13) 0.3871(8) 0.7482(3) 0.080(3) Uani 0.62(2) 1 d D . P A 2
H15D H 0.514214 0.452342 0.741751 0.120 Uiso 0.62(2) 1 calc R U P A 2
H15E H 0.456984 0.358861 0.778570 0.120 Uiso 0.62(2) 1 calc R U P A 2
H15F H 0.368907 0.426785 0.743311 0.120 Uiso 0.62(2) 1 calc R U P A 2
C16A C 0.5935(7) 0.2085(11) 0.7174(3) 0.081(3) Uani 0.62(2) 1 d D . P A 2
H16D H 0.590507 0.122482 0.702801 0.121 Uiso 0.62(2) 1 calc R U P A 2
H16E H 0.623511 0.196919 0.747261 0.121 Uiso 0.62(2) 1 calc R U P A 2
H16F H 0.649303 0.267350 0.701513 0.121 Uiso 0.62(2) 1 calc R U P A 2

loop_
_atom_site_aniso_label
_atom_site_aniso_U_11
_atom_site_aniso_U_22
_atom_site_aniso_U_33
_atom_site_aniso_U_23
_atom_site_aniso_U_13
_atom_site_aniso_U_12
Rh1 0.05605(19) 0.02842(17) 0.03146(17) 0.00031(6) 0.00309(7) -0.00885(7)
N1 0.0603(13) 0.0351(10) 0.0437(11) -0.0014(9) 0.0030(10) -0.0145(10)
N2 0.113(2) 0.0462(13) 0.0384(12) 0.0062(10) 0.0038(14) -0.0284(15)
C6 0.0353(13) 0.0358(13) 0.0423(15) 0.0057(11) 0.0009(8) -0.0023(8)
C5 0.0385(12) 0.0417(12) 0.0378(12) 0.0008(10) 0.0061(9) 0.0006(10)
C11 0.0360(12) 0.0394(12) 0.0514(14) -0.0062(11) -0.0001(10) -0.0056(10)
C12 0.0458(14) 0.0594(17) 0.0567(16) -0.0025(13) -0.0062(12) -0.0039(13)
C9 0.0595(16) 0.0360(13) 0.0487(14) 0.0036(11) 0.0066(12) -0.0108(11)
C4 0.0351(13) 0.0556(16) 0.0735(18) 0.0068(14) 0.0034(12) 0.0064(12)
C7 0.0479(14) 0.0317(13) 0.072(2) 0.0086(13) 0.0002(13) -0.0001(11)
C13 0.0496(17) 0.0555(17) 0.086(2) -0.0228(17) -0.0023(16) 0.0039(14)
C2 0.091(2) 0.0525(17) 0.0475(15) 0.0075(13) -0.0245(16) -0.0281(17)
C10 0.069(2) 0.0405(15) 0.074(2) 0.0157(13) -0.0029(16) -0.0138(13)
C3 0.0536(17) 0.0586(18) 0.078(2) 0.0115(15) -0.0202(16) -0.0114(14)
C14 0.096(2) 0.0536(18) 0.0415(15) 0.0116(14) 0.0038(16) -0.0175(19)
C1 0.105(3) 0.0470(16) 0.0427(15) -0.0106(13) 0.0142(17) -0.0284(19)
C8 0.099(3) 0.0346(17) 0.076(3) -0.0112(16) 0.0261(18) -0.0138(15)
C15B 0.123(15) 0.172(19) 0.061(9) 0.038(10) 0.001(9) -0.008(13)
C16B 0.104(9) 0.117(14) 0.058(7) 0.032(9) -0.015(6) -0.001(9)
C15A 0.139(8) 0.067(4) 0.033(3) -0.003(3) 0.001(5) -0.010(5)
C16A 0.101(5) 0.078(5) 0.064(5) 0.027(4) -0.011(4) 0.003(4)

loop_
_atom_type_symbol
_atom_type_description
_atom_type_scat_dispersion_real
_atom_type_scat_dispersion_imag
_atom_type_scat_source
C C 0.0181 0.0091 'International Tables Vol C Tables 4.2.6.8 and 6.1.1.4'
H H 0.0000 0.0000 'International Tables Vol C Tables 4.2.6.8 and 6.1.1.4'
N N 0.0311 0.0180 'International Tables Vol C Tables 4.2.6.8 and 6.1.1.4'
Rh Rh 0.0927 3.6045 'International Tables Vol C Tables 4.2.6.8 and 6.1.1.4'

loop_
_citation_id
_citation_doi
_citation_year
1 10.26434/chemrxiv-2023-d0gpc 2023

loop_
_geom_angle_atom_site_label_1
_geom_angle_atom_site_label_2
_geom_angle_atom_site_label_3
_geom_angle
_geom_angle_site_symmetry_1
_geom_angle_site_symmetry_3
_geom_angle_publ_flag
N1 Rh1 N2 63.17(9) . . ?
N1 Rh1 C6 105.08(10) . . ?
N1 Rh1 C5 102.67(9) . . ?
N1 Rh1 C9 31.97(9) . . ?
N1 Rh1 C2 160.72(11) . . ?
N1 Rh1 C1 154.25(13) . . ?
N2 Rh1 C6 159.54(11) . . ?
N2 Rh1 C5 155.48(11) . . ?
N2 Rh1 C9 31.76(9) . . ?
N2 Rh1 C2 105.60(11) . . ?
N2 Rh1 C1 102.53(11) . . ?
C6 Rh1 C9 136.45(10) . . ?
C6 Rh1 C2 89.97(11) . . ?
C5 Rh1 C6 38.22(9) . . ?
C5 Rh1 C9 129.38(9) . . ?
C5 Rh1 C2 81.59(11) . . ?
C5 Rh1 C1 97.48(11) . . ?
C2 Rh1 C9 133.38(10) . . ?
C1 Rh1 C6 81.26(12) . . ?
C1 Rh1 C9 133.01(11) . . ?
C1 Rh1 C2 38.58(15) . . ?
C11 N1 Rh1 141.35(17) . . ?
C9 N1 Rh1 91.82(16) . . ?
C9 N1 C11 123.4(2) . . ?
C9 N2 Rh1 91.59(16) . . ?
C9 N2 C14 123.4(2) . . ?
C14 N2 Rh1 139.1(2) . . ?
Rh1 C6 H6 114.3 . . ?
C5 C6 Rh1 70.02(15) . . ?
C5 C6 H6 114.3 . . ?
C5 C6 C7 122.8(2) . . ?
C7 C6 Rh1 113.5(2) . . ?
C7 C6 H6 114.3 . . ?
Rh1 C5 H5 113.8 . . ?
C6 C5 Rh1 71.76(15) . . ?
C6 C5 H5 113.8 . . ?
C6 C5 C4 124.9(2) . . ?
C4 C5 Rh1 111.41(18) . . ?
C4 C5 H5 113.8 . . ?
N1 C11 H11 108.0 . . ?
N1 C11 C12 109.5(2) . . ?
N1 C11 C13 112.8(2) . . ?
C12 C11 H11 108.0 . . ?
C12 C11 C13 110.3(3) . . ?
C13 C11 H11 108.0 . . ?
C11 C12 H12A 109.5 . . ?
C11 C12 H12B 109.5 . . ?
C11 C12 H12C 109.5 . . ?
H12A C12 H12B 109.5 . . ?
H12A C12 H12C 109.5 . . ?
H12B C12 H12C 109.5 . . ?
N1 C9 Rh1 56.21(13) . . ?
N1 C9 C10 124.4(3) . . ?
N2 C9 Rh1 56.65(13) . . ?
N2 C9 N1 111.5(2) . . ?
N2 C9 C10 124.1(3) . . ?
C10 C9 Rh1 171.0(2) . . ?
C5 C4 H4A 109.0 . . ?
C5 C4 H4B 109.0 . . ?
C5 C4 C3 112.9(2) . . ?
H4A C4 H4B 107.8 . . ?
C3 C4 H4A 109.0 . . ?
C3 C4 H4B 109.0 . . ?
C6 C7 H7A 109.3 . . ?
C6 C7 H7B 109.3 . . ?
H7A C7 H7B 108.0 . . ?
C8 C7 C6 111.4(3) . . ?
C8 C7 H7A 109.3 . . ?
C8 C7 H7B 109.3 . . ?
C11 C13 H13A 109.5 . . ?
C11 C13 H13B 109.5 . . ?
C11 C13 H13C 109.5 . . ?
H13A C13 H13B 109.5 . . ?
H13A C13 H13C 109.5 . . ?
H13B C13 H13C 109.5 . . ?
Rh1 C2 H2 114.1 . . ?
C3 C2 Rh1 113.4(2) . . ?
C3 C2 H2 114.1 . . ?
C1 C2 Rh1 70.06(19) . . ?
C1 C2 H2 114.1 . . ?
C1 C2 C3 123.6(3) . . ?
C9 C10 H10A 109.5 . . ?
C9 C10 H10B 109.5 . . ?
C9 C10 H10C 109.5 . . ?
H10A C10 H10B 109.5 . . ?
H10A C10 H10C 109.5 . . ?
H10B C10 H10C 109.5 . . ?
C4 C3 H3A 109.1 . . ?
C4 C3 H3B 109.1 . . ?
C2 C3 C4 112.3(3) . . ?
C2 C3 H3A 109.1 . . ?
C2 C3 H3B 109.1 . . ?
H3A C3 H3B 107.9 . . ?
N2 C14 H14 109.4 . . ?
N2 C14 H14A 107.9 . . ?
N2 C14 C15B 101.6(8) . . ?
N2 C14 C16B 119.8(5) . . ?
N2 C14 C15A 110.4(4) . . ?
N2 C14 C16A 107.0(4) . . ?
C15B C14 H14 109.4 . . ?
C15B C14 C16B 106.6(10) . . ?
C16B C14 H14 109.4 . . ?
C15A C14 H14A 107.9 . . ?
C16A C14 H14A 107.9 . . ?
C16A C14 C15A 115.5(6) . . ?
Rh1 C1 H1 113.9 . . ?
C2 C1 Rh1 71.36(17) . . ?
C2 C1 H1 113.9 . . ?
C2 C1 C8 125.1(3) . . ?
C8 C1 Rh1 111.1(2) . . ?
C8 C1 H1 113.9 . . ?
C7 C8 H8A 108.9 . . ?
C7 C8 H8B 108.9 . . ?
C1 C8 C7 113.5(3) . . ?
C1 C8 H8A 108.9 . . ?
C1 C8 H8B 108.9 . . ?
H8A C8 H8B 107.7 . . ?
C14 C15B H15A 109.5 . . ?
C14 C15B H15B 109.5 . . ?
C14 C15B H15C 109.5 . . ?
H15A C15B H15B 109.5 . . ?
H15A C15B H15C 109.5 . . ?
H15B C15B H15C 109.5 . . ?
C14 C16B H16A 109.5 . . ?
C14 C16B H16B 109.5 . . ?
C14 C16B H16C 109.5 . . ?
H16A C16B H16B 109.5 . . ?
H16A C16B H16C 109.5 . . ?
H16B C16B H16C 109.5 . . ?
C14 C15A H15D 109.5 . . ?
C14 C15A H15E 109.5 . . ?
C14 C15A H15F 109.5 . . ?
H15D C15A H15E 109.5 . . ?
H15D C15A H15F 109.5 . . ?
H15E C15A H15F 109.5 . . ?
C14 C16A H16D 109.5 . . ?
C14 C16A H16E 109.5 . . ?
C14 C16A H16F 109.5 . . ?
H16D C16A H16E 109.5 . . ?
H16D C16A H16F 109.5 . . ?
H16E C16A H16F 109.5 . . ?

loop_
_geom_bond_atom_site_label_1
_geom_bond_atom_site_label_2
_geom_bond_distance
_geom_bond_site_symmetry_2
_geom_bond_publ_flag
Rh1 N1 2.084(2) . ?
Rh1 N2 2.095(2) . ?
Rh1 C6 2.125(3) . ?
Rh1 C5 2.103(2) . ?
Rh1 C9 2.507(2) . ?
Rh1 C2 2.126(3) . ?
Rh1 C1 2.109(3) . ?
N1 C11 1.450(3) . ?
N1 C9 1.328(4) . ?
N2 C9 1.320(4) . ?
N2 C14 1.450(4) . ?
C6 H6 0.9900 . ?
C6 C5 1.384(3) . ?
C6 C7 1.516(4) . ?
C5 H5 0.9900 . ?
C5 C4 1.511(4) . ?
C11 H11 0.9900 . ?
C11 C12 1.515(4) . ?
C11 C13 1.517(4) . ?
C12 H12A 0.9700 . ?
C12 H12B 0.9700 . ?
C12 H12C 0.9700 . ?
C9 C10 1.505(3) . ?
C4 H4A 0.9800 . ?
C4 H4B 0.9800 . ?
C4 C3 1.517(5) . ?
C7 H7A 0.9800 . ?
C7 H7B 0.9800 . ?
C7 C8 1.512(5) . ?
C13 H13A 0.9700 . ?
C13 H13B 0.9700 . ?
C13 H13C 0.9700 . ?
C2 H2 0.9900 . ?
C2 C3 1.516(5) . ?
C2 C1 1.399(6) . ?
C10 H10A 0.9700 . ?
C10 H10B 0.9700 . ?
C10 H10C 0.9700 . ?
C3 H3A 0.9800 . ?
C3 H3B 0.9800 . ?
C14 H14 0.9900 . ?
C14 H14A 0.9900 . ?
C14 C15B 1.515(14) . ?
C14 C16B 1.544(11) . ?
C14 C15A 1.505(7) . ?
C14 C16A 1.501(8) . ?
C1 H1 0.9900 . ?
C1 C8 1.487(6) . ?
C8 H8A 0.9800 . ?
C8 H8B 0.9800 . ?
C15B H15A 0.9700 . ?
C15B H15B 0.9700 . ?
C15B H15C 0.9700 . ?
C16B H16A 0.9700 . ?
C16B H16B 0.9700 . ?
C16B H16C 0.9700 . ?
C15A H15D 0.9700 . ?
C15A H15E 0.9700 . ?
C15A H15F 0.9700 . ?
C16A H16D 0.9700 . ?
C16A H16E 0.9700 . ?
C16A H16F 0.9700 . ?

loop_
_geom_torsion_atom_site_label_1
_geom_torsion_atom_site_label_2
_geom_torsion_atom_site_label_3
_geom_torsion_atom_site_label_4
_geom_torsion
_geom_torsion_site_symmetry_1
_geom_torsion_site_symmetry_2
_geom_torsion_site_symmetry_3
_geom_torsion_site_symmetry_4
_geom_torsion_publ_flag
Rh1 N1 C11 C12 -52.6(4) . . . . ?
Rh1 N1 C11 C13 70.6(4) . . . . ?
Rh1 N1 C9 N2 12.9(3) . . . . ?
Rh1 N1 C9 C10 -169.1(3) . . . . ?
Rh1 N2 C9 N1 -12.8(3) . . . . ?
Rh1 N2 C9 C10 169.2(3) . . . . ?
Rh1 N2 C14 C15B 95.8(12) . . . . ?
Rh1 N2 C14 C16B -21.2(13) . . . . ?
Rh1 N2 C14 C15A 67.1(8) . . . . ?
Rh1 N2 C14 C16A -59.4(6) . . . . ?
Rh1 C6 C5 C4 -103.8(3) . . . . ?
Rh1 C6 C7 C8 -12.7(3) . . . . ?
Rh1 C5 C4 C3 -32.2(3) . . . . ?
Rh1 C2 C3 C4 -10.4(4) . . . . ?
Rh1 C2 C1 C8 -103.1(3) . . . . ?
Rh1 C1 C8 C7 -33.7(4) . . . . ?
C6 C5 C4 C3 50.0(4) . . . . ?
C6 C7 C8 C1 30.3(4) . . . . ?
C5 C6 C7 C8 -93.3(4) . . . . ?
C5 C4 C3 C2 27.7(4) . . . . ?
C11 N1 C9 Rh1 163.2(3) . . . . ?
C11 N1 C9 N2 176.1(3) . . . . ?
C11 N1 C9 C10 -5.9(4) . . . . ?
C9 N1 C11 C12 155.0(3) . . . . ?
C9 N1 C11 C13 -81.8(3) . . . . ?
C9 N2 C14 C15B -119.8(12) . . . . ?
C9 N2 C14 C16B 123.2(12) . . . . ?
C9 N2 C14 C15A -148.5(7) . . . . ?
C9 N2 C14 C16A 85.0(6) . . . . ?
C7 C6 C5 Rh1 105.7(3) . . . . ?
C7 C6 C5 C4 1.8(4) . . . . ?
C2 C1 C8 C7 47.8(5) . . . . ?
C3 C2 C1 Rh1 105.5(3) . . . . ?
C3 C2 C1 C8 2.4(5) . . . . ?
C14 N2 C9 Rh1 -157.6(4) . . . . ?
C14 N2 C9 N1 -170.4(3) . . . . ?
C14 N2 C9 C10 11.6(5) . . . . ?
C1 C2 C3 C4 -91.3(4) . . . . ?
